data_2238426
loop_
_publ_author_name
'Sreenivasa, S.'
'Darshan, D.'
'Prakash Shet, M.'
'Mohan, N. R.'
'Kumar, Vijith'
'Suchetan, P. A.'

_publ_section_title
;
 <i>N</i>-(3-Methoxybenzoyl)-2-methylbenzenesulfonamide
;
_journal_issue 8
_journal_name_full 'Acta Crystallographica Section E'
_journal_page_first o1232
_journal_paper_doi 10.1107/S1600536813018539
_journal_volume 69
_journal_year 2013
_chemical_formula_iupac 'C15 H15 N O4 S'
_chemical_formula_moiety 'C15 H15 N O4 S'
_chemical_formula_sum 'C15 H15 N O4 S'
_chemical_formula_weight 305.34
_chemical_melting_point 423
_chemical_name_systematic
;
<i>N</i>-(3-Methoxybenzoyl)-2-methylbenzenesulfonamide
;
_space_group_IT_number 15
_symmetry_cell_setting monoclinic
_symmetry_space_group_name_Hall '-C 2yc'
_symmetry_space_group_name_H-M 'C 1 2/c 1'
_atom_sites_solution_hydrogens geom
_atom_sites_solution_primary direct
_atom_sites_solution_secondary difmap
_audit_creation_method SHELXL-97
_cell_angle_alpha 90.00
_cell_angle_beta 131.21(3)
_cell_angle_gamma 90.00
_cell_formula_units_Z 8
_cell_length_a 26.713(5)
_cell_length_b 7.3717(4)
_cell_length_c 19.636(3)
_cell_measurement_reflns_used 1232
_cell_measurement_temperature 293(2)
_cell_measurement_theta_max 25.0
_cell_measurement_theta_min 2.8
_cell_volume 2908.9(15)
_computing_cell_refinement 'APEX2 and SAINT-Plus (Bruker, 2009)'
_computing_data_collection 'APEX2 (Bruker, 2009)'
_computing_data_reduction 'SAINT-Plus and XPREP (Bruker, 2009)'
_computing_molecular_graphics 'Mercury (Macrae <i>et al.</i>, 2008)'
_computing_publication_material 'SHELXL97 (Sheldrick, 2008)'
_computing_structure_refinement 'SHELXL97 (Sheldrick, 2008)'
_computing_structure_solution 'SHELXS97 (Sheldrick, 2008)'
_diffrn_ambient_temperature 293(2)
_diffrn_measured_fraction_theta_full 0.999
_diffrn_measured_fraction_theta_max 0.999
_diffrn_measurement_device_type 'Bruker APEXII CCD area-detector'
_diffrn_measurement_method '\f and \w scans'
_diffrn_radiation_monochromator graphite
_diffrn_radiation_source 'fine-focus sealed tube'
_diffrn_radiation_type MoK\a
_diffrn_radiation_wavelength 0.71073
_diffrn_reflns_av_R_equivalents 0.0266
_diffrn_reflns_av_sigmaI/netI 0.0436
_diffrn_reflns_limit_h_max 31
_diffrn_reflns_limit_h_min -31
_diffrn_reflns_limit_k_max 8
_diffrn_reflns_limit_k_min -8
_diffrn_reflns_limit_l_max 23
_diffrn_reflns_limit_l_min -14
_diffrn_reflns_number 5294
_diffrn_reflns_theta_full 25.00
_diffrn_reflns_theta_max 25.00
_diffrn_reflns_theta_min 2.76
_diffrn_standards_number 0
_exptl_absorpt_coefficient_mu 0.237
_exptl_absorpt_correction_type none
_exptl_crystal_colour colourless
_exptl_crystal_density_diffrn 1.394
_exptl_crystal_density_method 'not measured'
_exptl_crystal_description prism
_exptl_crystal_F_000 1280
_exptl_crystal_size_max 0.33
_exptl_crystal_size_mid 0.27
_exptl_crystal_size_min 0.22
_refine_diff_density_max 0.190
_refine_diff_density_min -0.346
_refine_ls_extinction_method none
_refine_ls_goodness_of_fit_ref 1.039
_refine_ls_hydrogen_treatment mixed
_refine_ls_matrix_type full
_refine_ls_number_constraints 0
_refine_ls_number_parameters 196
_refine_ls_number_reflns 2558
_refine_ls_number_restraints 0
_refine_ls_restrained_S_all 1.039
_refine_ls_R_factor_all 0.0598
_refine_ls_R_factor_gt 0.0446
_refine_ls_shift/su_max 0.001
_refine_ls_shift/su_mean 0.000
_refine_ls_structure_factor_coef Fsqd
_refine_ls_weighting_details 'calc w=1/[\s^2^(Fo^2^)+(0.0544P)^2^+0.0171P] where P=(Fo^2^+2Fc^2^)/3'
_refine_ls_weighting_scheme calc
_refine_ls_wR_factor_gt 0.1040
_refine_ls_wR_factor_ref 0.1184
_reflns_number_gt 1970
_reflns_number_total 2558
_reflns_threshold_expression I>2\s(I)
_cod_data_source_file sj5340.cif
_cod_data_source_block I
_cod_original_cell_volume 2908.7(7)
_cod_original_sg_symbol_H-M 'C 2/c'
_cod_database_code 2238426
_cod_database_fobs_code 2238426

loop_
_symmetry_equiv_pos_as_xyz
'x, y, z'
'-x, y, -z+1/2'
'x+1/2, y+1/2, z'
'-x+1/2, y+1/2, -z+1/2'
'-x, -y, -z'
'x, -y, z-1/2'
'-x+1/2, -y+1/2, -z'
'x+1/2, -y+1/2, z-1/2'

loop_
_atom_site_type_symbol
_atom_site_label
_atom_site_fract_x
_atom_site_fract_y
_atom_site_fract_z
_atom_site_U_iso_or_equiv
_atom_site_adp_type
_atom_site_calc_flag
_atom_site_refinement_flags
_atom_site_occupancy
_atom_site_symmetry_multiplicity
H HN1 0.0737(12) 0.796(3) 0.2976(17) 0.055(8) Uiso d . 1 1
C C1 0.05769(11) 0.6312(3) 0.13024(14) 0.0444(5) Uani d . 1 1
C C9 0.18751(12) 0.9525(3) 0.40254(15) 0.0425(5) Uani d . 1 1
C C10 0.16739(12) 0.9650(3) 0.45194(16) 0.0479(6) Uani d . 1 1
H H10 0.1231 0.9451 0.4237 0.057 Uiso calc R 1 1
C C8 0.14165(12) 0.9088(3) 0.30428(16) 0.0467(6) Uani d . 1 1
C C2 0.06638(11) 0.4482(3) 0.15570(16) 0.0488(6) Uani d . 1 1
C C6 0.07526(12) 0.6977(3) 0.08233(16) 0.0546(6) Uani d . 1 1
H H6 0.0689 0.8195 0.0662 0.066 Uiso calc R 1 1
C C14 0.25399(13) 0.9826(3) 0.44521(17) 0.0529(6) Uani d . 1 1
H H14 0.2678 0.9748 0.4125 0.063 Uiso calc R 1 1
C C11 0.21314(12) 1.0071(3) 0.54308(17) 0.0496(6) Uani d . 1 1
C C13 0.29856(13) 1.0235(3) 0.53520(18) 0.0602(7) Uani d . 1 1
H H13 0.3429 1.0430 0.5635 0.072 Uiso calc R 1 1
C C12 0.27921(12) 1.0365(3) 0.58542(17) 0.0529(6) Uani d . 1 1
H H12 0.3102 1.0646 0.6468 0.063 Uiso calc R 1 1
C C5 0.10253(13) 0.5803(4) 0.05870(18) 0.0653(7) Uani d . 1 1
H H5 0.1146 0.6233 0.0267 0.078 Uiso calc R 1 1
C C4 0.11146(14) 0.4011(4) 0.08281(18) 0.0666(8) Uani d . 1 1
H H4 0.1296 0.3227 0.0670 0.080 Uiso calc R 1 1
C C3 0.09384(13) 0.3358(3) 0.13017(18) 0.0601(7) Uani d . 1 1
H H3 0.1004 0.2136 0.1457 0.072 Uiso calc R 1 1
C C7 0.04728(14) 0.3666(3) 0.20628(19) 0.0651(7) Uani d . 1 1
H H7A 0.0607 0.4466 0.2543 0.098 Uiso calc R 1 1
H H7B 0.0691 0.2516 0.2312 0.098 Uiso calc R 1 1
H H7C -0.0001 0.3496 0.1655 0.098 Uiso calc R 1 1
C C15 0.23539(16) 1.0486(5) 0.68140(19) 0.0927(11) Uani d . 1 1
H H15A 0.2674 0.9521 0.7117 0.139 Uiso calc R 1 1
H H15B 0.2121 1.0546 0.7032 0.139 Uiso calc R 1 1
H H15C 0.2578 1.1616 0.6934 0.139 Uiso calc R 1 1
O O1 0.00755(9) 0.9515(2) 0.10733(11) 0.0614(5) Uani d . 1 1
O O2 -0.02956(7) 0.7037(2) 0.14851(11) 0.0527(4) Uani d . 1 1
O O3 0.15524(9) 0.9414(2) 0.25752(12) 0.0646(5) Uani d . 1 1
O O4 0.18890(10) 1.0151(3) 0.58597(13) 0.0771(6) Uani d . 1 1
S S1 0.02251(3) 0.78797(8) 0.15606(4) 0.0461(2) Uani d . 1 1
N N1 0.08109(10) 0.8300(3) 0.26647(13) 0.0456(5) Uani d . 1 1

loop_
_atom_site_aniso_label
_atom_site_aniso_U_11
_atom_site_aniso_U_22
_atom_site_aniso_U_33
_atom_site_aniso_U_12
_atom_site_aniso_U_13
_atom_site_aniso_U_23
C1 0.0325(12) 0.0577(14) 0.0369(12) -0.0007(11) 0.0202(11) -0.0079(10)
C9 0.0428(13) 0.0396(11) 0.0460(14) -0.0036(10) 0.0296(12) -0.0046(10)
C10 0.0408(14) 0.0560(13) 0.0514(15) -0.0117(11) 0.0323(13) -0.0128(11)
C8 0.0477(15) 0.0498(13) 0.0500(15) -0.0079(11) 0.0354(14) -0.0059(11)
C2 0.0370(13) 0.0540(13) 0.0470(14) -0.0035(11) 0.0240(13) -0.0114(11)
C6 0.0477(15) 0.0703(16) 0.0468(15) 0.0002(12) 0.0315(14) -0.0041(12)
C14 0.0455(15) 0.0674(15) 0.0538(16) -0.0046(12) 0.0361(14) -0.0031(12)
C11 0.0479(15) 0.0570(13) 0.0509(15) -0.0084(12) 0.0355(14) -0.0110(11)
C13 0.0386(14) 0.0809(17) 0.0573(17) -0.0073(13) 0.0299(14) -0.0053(13)
C12 0.0424(15) 0.0643(15) 0.0435(15) -0.0053(12) 0.0247(13) -0.0060(11)
C5 0.0528(17) 0.100(2) 0.0516(16) -0.0027(16) 0.0381(15) -0.0121(15)
C4 0.0513(17) 0.087(2) 0.0610(18) 0.0025(15) 0.0369(16) -0.0217(15)
C3 0.0491(16) 0.0606(15) 0.0614(17) 0.0022(13) 0.0324(15) -0.0135(13)
C7 0.0658(19) 0.0565(15) 0.075(2) -0.0007(13) 0.0473(18) 0.0007(13)
C15 0.071(2) 0.164(3) 0.0525(19) -0.016(2) 0.0442(19) -0.0258(19)
O1 0.0668(12) 0.0571(9) 0.0569(12) 0.0121(9) 0.0393(11) 0.0084(8)
O2 0.0360(9) 0.0696(10) 0.0542(10) -0.0035(8) 0.0305(9) -0.0118(8)
O3 0.0606(12) 0.0922(13) 0.0561(12) -0.0179(10) 0.0449(11) -0.0102(9)
O4 0.0531(12) 0.1345(16) 0.0517(12) -0.0218(11) 0.0380(11) -0.0281(11)
S1 0.0400(4) 0.0541(4) 0.0427(4) 0.0021(3) 0.0267(3) -0.0040(3)
N1 0.0450(12) 0.0577(12) 0.0394(12) -0.0091(9) 0.0301(11) -0.0074(9)

loop_
_atom_type_symbol
_atom_type_description
_atom_type_scat_dispersion_real
_atom_type_scat_dispersion_imag
_atom_type_scat_source
C C 0.0033 0.0016 'International Tables Vol C Tables 4.2.6.8 and 6.1.1.4'
H H 0.0000 0.0000 'International Tables Vol C Tables 4.2.6.8 and 6.1.1.4'
O O 0.0106 0.0060 'International Tables Vol C Tables 4.2.6.8 and 6.1.1.4'
S S 0.1246 0.1234 'International Tables Vol C Tables 4.2.6.8 and 6.1.1.4'
N N 0.0061 0.0033 'International Tables Vol C Tables 4.2.6.8 and 6.1.1.4'

loop_
_geom_angle_atom_site_label_1
_geom_angle_atom_site_label_2
_geom_angle_atom_site_label_3
_geom_angle_site_symmetry_1
_geom_angle_site_symmetry_3
_geom_angle
C6 C1 C2 . . 122.0(2)
C6 C1 S1 . . 116.49(18)
C2 C1 S1 . . 121.48(17)
C10 C9 C14 . . 119.7(2)
C10 C9 C8 . . 123.6(2)
C14 C9 C8 . . 116.6(2)
C11 C10 C9 . . 120.0(2)
C11 C10 H10 . . 120.0
C9 C10 H10 . . 120.0
O3 C8 N1 . . 120.2(2)
O3 C8 C9 . . 122.5(2)
N1 C8 C9 . . 117.3(2)
C3 C2 C1 . . 116.3(2)
C3 C2 C7 . . 119.0(2)
C1 C2 C7 . . 124.7(2)
C1 C6 C5 . . 119.4(2)
C1 C6 H6 . . 120.3
C5 C6 H6 . . 120.3
C13 C14 C9 . . 119.5(2)
C13 C14 H14 . . 120.2
C9 C14 H14 . . 120.2
O4 C11 C10 . . 115.8(2)
O4 C11 C12 . . 124.0(2)
C10 C11 C12 . . 120.2(2)
C14 C13 C12 . . 121.4(2)
C14 C13 H13 . . 119.3
C12 C13 H13 . . 119.3
C11 C12 C13 . . 119.1(2)
C11 C12 H12 . . 120.4
C13 C12 H12 . . 120.4
C4 C5 C6 . . 119.6(2)
C4 C5 H5 . . 120.2
C6 C5 H5 . . 120.2
C5 C4 C3 . . 120.7(2)
C5 C4 H4 . . 119.6
C3 C4 H4 . . 119.6
C4 C3 C2 . . 121.9(2)
C4 C3 H3 . . 119.1
C2 C3 H3 . . 119.1
C2 C7 H7A . . 109.5
C2 C7 H7B . . 109.5
H7A C7 H7B . . 109.5
C2 C7 H7C . . 109.5
H7A C7 H7C . . 109.5
H7B C7 H7C . . 109.5
O4 C15 H15A . . 109.5
O4 C15 H15B . . 109.5
H15A C15 H15B . . 109.5
O4 C15 H15C . . 109.5
H15A C15 H15C . . 109.5
H15B C15 H15C . . 109.5
C11 O4 C15 . . 117.5(2)
O1 S1 O2 . 1 118.18(11)
O1 S1 N1 . . 108.93(10)
O2 S1 N1 1 . 103.29(10)
O1 S1 C1 . . 109.21(11)
O2 S1 C1 1 . 110.47(10)
N1 S1 C1 . . 105.95(11)
C8 N1 S1 . . 122.61(17)
C8 N1 HN1 . . 120.7(19)
S1 N1 HN1 . . 116.5(19)

loop_
_geom_bond_atom_site_label_1
_geom_bond_atom_site_label_2
_geom_bond_distance
C1 C6 1.388(3)
C1 C2 1.404(3)
C1 S1 1.762(2)
C9 C10 1.388(3)
C9 C14 1.394(3)
C9 C8 1.487(3)
C10 C11 1.382(3)
C10 H10 0.9300
C8 O3 1.213(3)
C8 N1 1.387(3)
C2 C3 1.400(3)
C2 C7 1.509(3)
C6 C5 1.393(3)
C6 H6 0.9300
C14 C13 1.363(3)
C14 H14 0.9300
C11 O4 1.360(3)
C11 C12 1.385(3)
C13 C12 1.386(3)
C13 H13 0.9300
C12 H12 0.9300
C5 C4 1.370(4)
C5 H5 0.9300
C4 C3 1.376(4)
C4 H4 0.9300
C3 H3 0.9300
C7 H7A 0.9600
C7 H7B 0.9600
C7 H7C 0.9600
C15 O4 1.431(3)
C15 H15A 0.9600
C15 H15B 0.9600
C15 H15C 0.9600
O1 S1 1.4232(16)
O2 S1 1.4391(16)
S1 N1 1.666(2)
N1 HN1 0.79(2)

loop_
_geom_hbond_atom_site_label_D
_geom_hbond_atom_site_label_H
_geom_hbond_atom_site_label_A
_geom_hbond_site_symmetry_A
_geom_hbond_distance_DH
_geom_hbond_distance_HA
_geom_hbond_distance_DA
_geom_hbond_angle_DHA
N1 HN1 O2 2 0.80(3) 2.15(4) 2.929(4) 166
C3 H3 O3 1_545 0.93 2.60 3.463(3) 154.7
C10 H10 O2 2 0.93 2.60 3.404(3) 145.3
C15 H15B O3 6_576 0.96 2.36 3.323(3) 178.0
C6 H6 O1 1 0.93 2.46 2.861(4) 106

loop_
_geom_torsion_atom_site_label_1
_geom_torsion_atom_site_label_2
_geom_torsion_atom_site_label_3
_geom_torsion_atom_site_label_4
_geom_torsion_site_symmetry_1
_geom_torsion_site_symmetry_4
_geom_torsion
C14 C9 C10 C11 . . 0.0(3)
C8 C9 C10 C11 . . -179.7(2)
C10 C9 C8 O3 . . 161.3(2)
C14 C9 C8 O3 . . -18.4(3)
C10 C9 C8 N1 . . -17.9(3)
C14 C9 C8 N1 . . 162.4(2)
C6 C1 C2 C3 . . 0.0(3)
S1 C1 C2 C3 . . 178.99(18)
C6 C1 C2 C7 . . -178.9(2)
S1 C1 C2 C7 . . 0.1(3)
C2 C1 C6 C5 . . -0.2(4)
S1 C1 C6 C5 . . -179.17(18)
C10 C9 C14 C13 . . 0.2(3)
C8 C9 C14 C13 . . 179.9(2)
C9 C10 C11 O4 . . -179.6(2)
C9 C10 C11 C12 . . -0.1(3)
C9 C14 C13 C12 . . -0.2(4)
O4 C11 C12 C13 . . 179.5(2)
C10 C11 C12 C13 . . 0.1(4)
C14 C13 C12 C11 . . 0.1(4)
C1 C6 C5 C4 . . 0.2(4)
C6 C5 C4 C3 . . 0.0(4)
C5 C4 C3 C2 . . -0.1(4)
C1 C2 C3 C4 . . 0.1(4)
C7 C2 C3 C4 . . 179.1(2)
C10 C11 O4 C15 . . 176.7(2)
C12 C11 O4 C15 . . -2.7(4)
O2 O2 S1 O1 1 . 0.00(5)
O2 O2 S1 N1 1 . 0.00(6)
O2 O2 S1 C1 1 . 0.00(4)
C6 C1 S1 O1 . . 10.5(2)
C2 C1 S1 O1 . . -168.48(18)
C6 C1 S1 O2 . 1 142.13(18)
C2 C1 S1 O2 . 1 -36.9(2)
C6 C1 S1 O2 . . 142.13(18)
C2 C1 S1 O2 . . -36.9(2)
C6 C1 S1 N1 . . -106.65(19)
C2 C1 S1 N1 . . 74.3(2)
O3 C8 N1 S1 . . -3.9(3)
C9 C8 N1 S1 . . 175.28(15)
O1 S1 N1 C8 . . -54.9(2)
O2 S1 N1 C8 1 . 178.66(18)
O2 S1 N1 C8 . . 178.66(18)
C1 S1 N1 C8 . . 62.5(2)
